data_4506221
loop_
_publ_author_name
'Adarsh, N. N.'
'Gr\'elard, Axelle'
'Dufourc, Erick J.'
'Dastidar, Parthasarathi'

_publ_section_title
;
 Sequestering Hydrated Fluoride in a Three-Dimensional Non-Interpenetrated
 Octahedral Coordination Polymer via a Single-Crystal-to-Single-Crystal
 Fashion
;
_journal_issue 7
_journal_name_full 'Crystal Growth &amp; Design'
_journal_page_first 3369
_journal_paper_doi 10.1021/cg300279z
_journal_volume 12
_journal_year 2012
_chemical_formula_sum 'C36 H42 Cl2 Cu N8 O11'
_chemical_formula_weight 897.22
_chemical_name_systematic
; 
 ? 
;
_space_group_IT_number 100
_symmetry_cell_setting tetragonal
_symmetry_space_group_name_Hall 'P 4 -2ab'
_symmetry_space_group_name_H-M 'P 4 b m'
_atom_sites_solution_hydrogens geom
_atom_sites_solution_primary direct
_atom_sites_solution_secondary difmap
_audit_creation_method SHELXL-97
_cell_angle_alpha 90.00
_cell_angle_beta 90.00
_cell_angle_gamma 90.00
_cell_formula_units_Z 2
_cell_length_a 21.6145(4)
_cell_length_b 21.6145(4)
_cell_length_c 5.16780(10)
_cell_measurement_temperature 298(2)
_cell_volume 2414.33(8)
_computing_cell_refinement 'Bruker Apex II'
_computing_data_collection 'Bruker Apex II'
_computing_data_reduction SAINT
_computing_molecular_graphics 'Mercury 2.3'
_computing_publication_material Shelxl-97
_computing_structure_refinement 'SHELXL-97 (Sheldrick, 1997)'
_computing_structure_solution 'SHELXS-97 (Sheldrick, 1990)'
_diffrn_ambient_temperature 298(2)
_diffrn_detector_area_resol_mean 3
_diffrn_measured_fraction_theta_full 0.999
_diffrn_measured_fraction_theta_max 0.999
_diffrn_measurement_device_type 'Bruker Apex II'
_diffrn_measurement_method 'Omega scan'
_diffrn_radiation_monochromator graphite
_diffrn_radiation_source 'fine-focus sealed tube'
_diffrn_radiation_type MoK\a
_diffrn_radiation_wavelength 0.71073
_diffrn_reflns_av_R_equivalents 0.0537
_diffrn_reflns_av_sigmaI/netI 0.0366
_diffrn_reflns_limit_h_max 19
_diffrn_reflns_limit_h_min -29
_diffrn_reflns_limit_k_max 29
_diffrn_reflns_limit_k_min -28
_diffrn_reflns_limit_l_max 6
_diffrn_reflns_limit_l_min -6
_diffrn_reflns_number 26521
_diffrn_reflns_theta_full 28.55
_diffrn_reflns_theta_max 28.55
_diffrn_reflns_theta_min 1.33
_exptl_absorpt_coefficient_mu 0.621
_exptl_absorpt_correction_T_max 0.9637
_exptl_absorpt_correction_T_min 0.8756
_exptl_absorpt_correction_type multi-scan
_exptl_absorpt_process_details sadabs
_exptl_crystal_colour green
_exptl_crystal_density_diffrn 1.234
_exptl_crystal_density_method 'not measured'
_exptl_crystal_description block
_exptl_crystal_F_000 930
_exptl_crystal_size_max 0.22
_exptl_crystal_size_mid 0.16
_exptl_crystal_size_min 0.06
_platon_squeeze_details
;
;
_refine_diff_density_max 1.152
_refine_diff_density_min -0.436
_refine_diff_density_rms 0.180
_refine_ls_abs_structure_details 'Flack H D (1983), Acta Cryst. A39, 876-881'
_refine_ls_abs_structure_Flack 0.07(3)
_refine_ls_extinction_method none
_refine_ls_goodness_of_fit_ref 1.161
_refine_ls_hydrogen_treatment constr
_refine_ls_matrix_type full
_refine_ls_number_parameters 143
_refine_ls_number_reflns 3167
_refine_ls_number_restraints 1
_refine_ls_restrained_S_all 1.161
_refine_ls_R_factor_all 0.0820
_refine_ls_R_factor_gt 0.0715
_refine_ls_shift/su_max 0.000
_refine_ls_shift/su_mean 0.000
_refine_ls_structure_factor_coef Fsqd
_refine_ls_weighting_details 'calc w=1/[\s^2^(Fo^2^)+(0.1496P)^2^+0.7205P] where P=(Fo^2^+2Fc^2^)/3'
_refine_ls_weighting_scheme calc
_refine_ls_wR_factor_gt 0.2120
_refine_ls_wR_factor_ref 0.2263
_reflns_number_gt 2765
_reflns_number_total 3167
_reflns_threshold_expression >2sigma(I)
_cod_data_source_file cg300279z_si_003.cif
_cod_data_source_block 3
_cod_depositor_comments 'Adding full bibliography for 4506218--4506221.cif.'
_cod_original_sg_symbol_H-M P4bm
_cod_database_code 4506221

loop_
_symmetry_equiv_pos_as_xyz
'x, y, z'
'-y, x, z'
'-x, -y, z'
'y, -x, z'
'-x+1/2, y+1/2, z'
'-y+1/2, -x+1/2, z'
'x+1/2, -y+1/2, z'
'y+1/2, x+1/2, z'

loop_
_atom_site_label
_atom_site_type_symbol
_atom_site_fract_x
_atom_site_fract_y
_atom_site_fract_z
_atom_site_U_iso_or_equiv
_atom_site_adp_type
_atom_site_occupancy
_atom_site_symmetry_multiplicity
_atom_site_calc_flag
_atom_site_refinement_flags
Cu1 Cu 1.0000 1.0000 -0.2957(2) 0.0189(3) Uani 1 4 d S
Cl1 Cl 1.0000 1.0000 0.2016(7) 0.0211(3) Uani 1 4 d S
Cl2 Cl 0.67464(17) 0.82536(17) 0.0371(14) 0.0702(14) Uani 0.50 2 d SP
N1 N 0.91190(12) 0.96346(12) -0.2997(9) 0.0205(6) Uani 1 1 d .
C2 C 0.87016(17) 0.98429(18) -0.4662(10) 0.0250(8) Uani 1 1 d .
H2 H 0.8812 1.0159 -0.5791 0.030 Uiso 1 1 calc R
C3 C 0.81005(18) 0.96025(19) -0.4780(11) 0.0315(9) Uani 1 1 d .
H3 H 0.7816 0.9753 -0.5974 0.038 Uiso 1 1 calc R
C4 C 0.79407(16) 0.91333(18) -0.3065(12) 0.0315(9) Uani 1 1 d .
H4 H 0.7545 0.8965 -0.3095 0.038 Uiso 1 1 calc R
C5 C 0.83762(17) 0.89176(17) -0.1309(9) 0.0242(8) Uani 1 1 d .
C6 C 0.89613(17) 0.91916(17) -0.1312(9) 0.0218(7) Uani 1 1 d .
H6 H 0.9252 0.9062 -0.0101 0.026 Uiso 1 1 calc R
N7 N 0.81999(16) 0.84374(17) 0.0380(9) 0.0276(7) Uani 1 1 d .
H7 H 0.7810 0.8386 0.0637 0.033 Uiso 1 1 calc R
C8 C 0.85903(18) 0.80482(18) 0.1639(9) 0.0273(9) Uani 1 1 d .
O9 O 0.91541(14) 0.81079(15) 0.1708(10) 0.0452(10) Uani 1 1 d .
C10 C 0.82785(18) 0.75142(18) 0.2941(9) 0.0249(8) Uani 1 1 d .
C11 C 0.77541(18) 0.72459(18) 0.1866(14) 0.0262(11) Uani 1 2 d S
H11 H 0.7579 0.7421 0.0395 0.031 Uiso 1 2 calc SR
C12 C 0.85479(19) 0.7241(2) 0.5092(10) 0.0308(9) Uani 1 1 d .
H12 H 0.8906 0.7409 0.5801 0.037 Uiso 1 1 calc R
C13 C 0.8285(2) 0.6715(2) 0.6196(14) 0.0348(14) Uani 1 2 d S
H13 H 0.8459 0.6541 0.7668 0.042 Uiso 1 2 calc SR
O13 O 0.9782(5) 0.6971(5) 0.034(3) 0.037(3) Uani 0.25 1 d P
O14 O 0.6484(5) 0.9912(5) 0.536(3) 0.026(2) Uiso 0.25 1 d P
O15 O 0.6332(3) 0.8668(3) 0.532(3) 0.055(3) Uani 0.50 2 d SP

loop_
_atom_site_aniso_label
_atom_site_aniso_U_11
_atom_site_aniso_U_22
_atom_site_aniso_U_33
_atom_site_aniso_U_23
_atom_site_aniso_U_13
_atom_site_aniso_U_12
Cu1 0.0133(3) 0.0133(3) 0.0300(5) 0.000 0.000 0.000
Cl1 0.0180(5) 0.0180(5) 0.0272(8) 0.000 0.000 0.000
Cl2 0.0512(14) 0.0512(14) 0.108(4) 0.008(2) -0.008(2) -0.0227(18)
N1 0.0147(12) 0.0178(13) 0.0291(16) -0.0017(15) -0.0014(15) 0.0006(10)
C2 0.0189(17) 0.0215(15) 0.035(2) 0.0057(17) -0.0012(17) 0.0014(13)
C3 0.0202(17) 0.031(2) 0.044(3) 0.0120(19) -0.0093(18) 0.0002(14)
C4 0.0147(15) 0.031(2) 0.048(2) 0.012(2) -0.004(2) -0.0074(14)
C5 0.0214(17) 0.0169(17) 0.034(2) 0.0061(16) -0.0082(17) -0.0025(13)
C6 0.0156(16) 0.0207(17) 0.0291(19) 0.0044(16) -0.0039(16) -0.0015(12)
N7 0.0186(15) 0.0252(16) 0.039(2) 0.0093(16) -0.0032(16) -0.0088(12)
C8 0.0251(18) 0.0229(17) 0.034(2) 0.0056(16) -0.0103(17) -0.0101(14)
O9 0.0270(15) 0.0355(16) 0.073(3) 0.0236(19) -0.0183(17) -0.0130(12)
C10 0.0242(17) 0.0202(17) 0.030(2) 0.0026(15) -0.0057(15) -0.0090(14)
C11 0.0268(15) 0.0268(15) 0.025(3) 0.0091(18) -0.0091(18) -0.007(2)
C12 0.0278(19) 0.031(2) 0.034(2) 0.0045(18) -0.0104(18) -0.0090(15)
C13 0.0369(19) 0.0369(19) 0.031(3) 0.0123(18) -0.0123(18) -0.002(3)
O13 0.014(5) 0.031(6) 0.067(9) -0.015(7) 0.006(6) 0.014(4)
O15 0.023(3) 0.023(3) 0.121(10) 0.008(5) -0.008(5) -0.012(3)

loop_
_atom_type_symbol
_atom_type_description
_atom_type_scat_dispersion_real
_atom_type_scat_dispersion_imag
_atom_type_scat_source
C C 0.0033 0.0016 'International Tables Vol C Tables 4.2.6.8 and 6.1.1.4'
Cl Cl 0.1484 0.1585 'International Tables Vol C Tables 4.2.6.8 and 6.1.1.4'
Cu Cu 0.3201 1.2651 'International Tables Vol C Tables 4.2.6.8 and 6.1.1.4'
N N 0.0061 0.0033 'International Tables Vol C Tables 4.2.6.8 and 6.1.1.4'
O O 0.0106 0.0060 'International Tables Vol C Tables 4.2.6.8 and 6.1.1.4'
H H 0.0000 0.0000 'International Tables Vol C Tables 4.2.6.8 and 6.1.1.4'

loop_
_geom_angle_atom_site_label_1
_geom_angle_atom_site_label_2
_geom_angle_atom_site_label_3
_geom_angle
_geom_angle_site_symmetry_1
_geom_angle_site_symmetry_3
N1 Cu1 N1 89.995(4) 2_755 .
N1 Cu1 N1 89.996(6) 2_755 3_775
N1 Cu1 N1 178.9(3) . 3_775
N1 Cu1 N1 178.9(3) 2_755 4_575
N1 Cu1 N1 89.994(6) . 4_575
N1 Cu1 N1 89.993(4) 3_775 4_575
N1 Cu1 Cl1 90.57(13) 2_755 .
N1 Cu1 Cl1 90.57(13) . .
N1 Cu1 Cl1 90.57(13) 3_775 .
N1 Cu1 Cl1 90.57(13) 4_575 .
N1 Cu1 Cl1 89.43(13) 2_755 1_554
N1 Cu1 Cl1 89.43(13) . 1_554
N1 Cu1 Cl1 89.43(13) 3_775 1_554
N1 Cu1 Cl1 89.43(13) 4_575 1_554
Cl1 Cu1 Cl1 179.999(1) . 1_554
Cu1 Cl1 Cu1 180.0 . 1_556
C2 N1 C6 119.5(3) . .
C2 N1 Cu1 120.3(3) . .
C6 N1 Cu1 120.2(3) . .
N1 C2 C3 122.2(4) . .
C4 C3 C2 118.2(4) . .
C5 C4 C3 119.6(3) . .
C4 C5 C6 118.1(4) . .
C4 C5 N7 118.0(3) . .
C6 C5 N7 123.9(3) . .
N1 C6 C5 122.4(4) . .
C8 N7 C5 125.8(3) . .
O9 C8 N7 124.5(4) . .
O9 C8 C10 121.1(4) . .
N7 C8 C10 114.4(3) . .
C12 C10 C11 119.0(4) . .
C12 C10 C8 120.0(3) . .
C11 C10 C8 120.7(4) . .
C10 C11 C10 121.4(6) . 6_665
C10 C12 C13 120.3(4) . .
C12 C13 C12 119.9(6) 6_665 .

loop_
_geom_bond_atom_site_label_1
_geom_bond_atom_site_label_2
_geom_bond_distance
_geom_bond_site_symmetry_2
Cu1 N1 2.061(3) 2_755
Cu1 N1 2.062(3) .
Cu1 N1 2.062(3) 3_775
Cu1 N1 2.062(3) 4_575
Cu1 Cl1 2.570(3) .
Cu1 Cl1 2.598(3) 1_554
Cl1 Cu1 2.598(3) 1_556
N1 C2 1.326(5) .
N1 C6 1.338(5) .
C2 C3 1.401(5) .
C3 C4 1.390(6) .
C4 C5 1.388(6) .
C5 C6 1.396(5) .
C5 N7 1.409(5) .
N7 C8 1.358(5) .
C8 O9 1.226(5) .
C8 C10 1.496(5) .
C10 C12 1.387(6) .
C10 C11 1.389(5) .
C11 C10 1.389(5) 6_665
C12 C13 1.393(5) .
C13 C12 1.393(5) 6_665

loop_
_platon_squeeze_void_nr
_platon_squeeze_void_average_x
_platon_squeeze_void_average_y
_platon_squeeze_void_average_z
_platon_squeeze_void_volume
_platon_squeeze_void_count_electrons
1 0.000 0.500 0.024 140.7 37.5
2 0.500 0.000 0.029 140.7 37.6
